data_7233572
loop_
_publ_author_name
'Lin, Rui-Lian'
'Zhou, Jia-Jia'
'Zhou, Fu Hou'
'Sun, Wen-Qi'
'Liu, Jing-Xin'
'Chen, Kai'

_publ_section_title
;
 The lanthanide contraction effect and organic additives impact the
 coordination structures of lanthanide ions with symmetrical
 octamethyl-substituted cucurbit[6]uril ligands
;
_journal_issue 37
_journal_name_full CrystEngComm
_journal_page_first 5641
_journal_paper_doi 10.1039/C9CE00812H
_journal_volume 21
_journal_year 2019
_chemical_formula_sum 'C44 H80 Cd Cl5 Dy N24 O26'
_chemical_formula_weight 1813.47
_space_group_IT_number 2
_space_group_name_Hall '-P 1'
_space_group_name_H-M_alt 'P -1'
_symmetry_cell_setting triclinic
_symmetry_space_group_name_Hall '-P 1'
_symmetry_space_group_name_H-M 'P -1'
_atom_sites_solution_hydrogens geom
_atom_sites_solution_primary direct
_atom_sites_solution_secondary difmap
_audit_creation_method SHELXL-97
_audit_update_record
;
2019-05-23 deposited with the CCDC.    2019-08-29 downloaded from the CCDC.
;
_cell_angle_alpha 81.042(2)
_cell_angle_beta 87.5380(10)
_cell_angle_gamma 87.380(2)
_cell_formula_units_Z 2
_cell_length_a 12.3061(13)
_cell_length_b 15.4709(17)
_cell_length_c 18.522(2)
_cell_measurement_reflns_used 2903
_cell_measurement_temperature 296(2)
_cell_measurement_theta_max 21.48
_cell_measurement_theta_min 2.23
_cell_volume 3477.4(6)
_computing_cell_refinement 'Bruker SMART'
_computing_data_collection 'Bruker SMART'
_computing_data_reduction 'Bruker SAINT'
_computing_molecular_graphics 'Bruker SHELXTL'
_computing_publication_material 'Bruker SHELXTL'
_computing_structure_refinement 'SHELXL-97 (Sheldrick, 1997)'
_computing_structure_solution 'SHELXS-97 (Sheldrick, 1990)'
_diffrn_ambient_temperature 296(2)
_diffrn_measured_fraction_theta_full 0.979
_diffrn_measured_fraction_theta_max 0.979
_diffrn_measurement_device_type 'CCD area detector'
_diffrn_measurement_method 'phi and omega scans'
_diffrn_radiation_monochromator graphite
_diffrn_radiation_source 'fine-focus sealed tube'
_diffrn_radiation_type MoK\a
_diffrn_radiation_wavelength 0.71073
_diffrn_reflns_av_R_equivalents 0.0401
_diffrn_reflns_av_sigmaI/netI 0.0934
_diffrn_reflns_limit_h_max 14
_diffrn_reflns_limit_h_min -15
_diffrn_reflns_limit_k_max 19
_diffrn_reflns_limit_k_min -12
_diffrn_reflns_limit_l_max 22
_diffrn_reflns_limit_l_min -21
_diffrn_reflns_number 19742
_diffrn_reflns_theta_full 26.00
_diffrn_reflns_theta_max 26.00
_diffrn_reflns_theta_min 2.23
_diffrn_standards_decay_% none
_exptl_absorpt_coefficient_mu 1.659
_exptl_absorpt_correction_T_max 0.7221
_exptl_absorpt_correction_T_min 0.7015
_exptl_absorpt_correction_type multi-scan
_exptl_absorpt_process_details 'SADABS (Bruker, 2008)'
_exptl_crystal_colour colorless
_exptl_crystal_density_diffrn 1.732
_exptl_crystal_density_meas ?
_exptl_crystal_density_method 'not measured'
_exptl_crystal_description block
_exptl_crystal_F_000 1838
_exptl_crystal_size_max 0.23
_exptl_crystal_size_mid 0.22
_exptl_crystal_size_min 0.21
_refine_diff_density_max 1.292
_refine_diff_density_min -0.820
_refine_diff_density_rms 0.147
_refine_ls_extinction_method none
_refine_ls_goodness_of_fit_ref 1.008
_refine_ls_hydrogen_treatment mixed
_refine_ls_matrix_type full
_refine_ls_number_parameters 919
_refine_ls_number_reflns 13377
_refine_ls_number_restraints 12
_refine_ls_restrained_S_all 1.010
_refine_ls_R_factor_all 0.0888
_refine_ls_R_factor_gt 0.0598
_refine_ls_shift/su_max 0.002
_refine_ls_shift/su_mean 0.000
_refine_ls_structure_factor_coef Fsqd
_refine_ls_weighting_details 'calc w=1/[\s^2^(Fo^2^)+(0.0900P)^2^+0.0000P] where P=(Fo^2^+2Fc^2^)/3'
_refine_ls_weighting_scheme calc
_refine_ls_wR_factor_gt 0.1523
_refine_ls_wR_factor_ref 0.1745
_reflns_number_gt 9464
_reflns_number_total 13377
_reflns_threshold_expression >2sigma(I)
_cod_data_source_file c9ce00812h1.cif
_cod_data_source_block p_CCDC5
_cod_depositor_comments
;
The following automatic conversions were performed:

'_symmetry_cell_setting' value 'Triclinic' changed to 'triclinic'
according to
/home/data/users/saulius/crontab/automatic-downloads/rss-feeds/RSC/lib/dictionaries/cif_core.dic
dictionary named 'cif_core.dic' version 2.4.2 from 2011-04-26.

'_exptl_crystal_density_meas' value 'not measured' was changed to '?'
- the value is perceived as not measured.

Automatic conversion script
Id: cif_fix_values 4973 2017-02-22 13:04:09Z antanas 

 Adding full bibliography for 7233566--7233575.cif.
;
_cod_original_sg_symbol_H-M P-1
_cod_database_code 7233572

loop_
_symmetry_equiv_pos_as_xyz
'x, y, z'
'-x, -y, -z'

loop_
_atom_site_label
_atom_site_type_symbol
_atom_site_fract_x
_atom_site_fract_y
_atom_site_fract_z
_atom_site_U_iso_or_equiv
_atom_site_adp_type
_atom_site_occupancy
_atom_site_symmetry_multiplicity
_atom_site_calc_flag
_atom_site_refinement_flags
Dy1 Dy 0.74024(2) 0.72305(2) 0.726651(17) 0.02494(12) Uani 1 1 d .
Cd1 Cd 0.96462(5) 0.23887(4) 0.77655(3) 0.04350(18) Uani 1 1 d .
Cl1 Cl 0.8525(2) 0.37302(18) 0.78294(13) 0.0636(7) Uani 1 1 d .
Cl2 Cl 0.8687(2) 0.10691(19) 0.76823(15) 0.0719(8) Uani 1 1 d .
Cl3 Cl 1.0782(2) 0.20156(16) 0.88497(12) 0.0552(6) Uani 1 1 d .
Cl4 Cl 1.0712(2) 0.2708(2) 0.66227(14) 0.0708(8) Uani 1 1 d .
Cl5 Cl 1.3951(2) 0.23360(19) 0.67001(18) 0.0767(8) Uani 1 1 d .
N24 N 0.3549(4) 0.4613(4) 0.6537(3) 0.0262(13) Uani 1 1 d .
N23 N 0.1313(4) 0.7506(4) 0.9794(3) 0.0305(14) Uani 1 1 d .
N22 N 0.3581(4) 0.8565(4) 0.4969(3) 0.0242(13) Uani 1 1 d .
N21 N 0.1197(4) 0.8803(5) 0.9088(3) 0.0338(15) Uani 1 1 d .
N20 N 0.3460(4) 0.4848(4) 0.8937(3) 0.0305(14) Uani 1 1 d .
C40 C 0.4124(5) 0.7823(5) 0.4726(4) 0.0327(18) Uani 1 1 d .
H40A H 0.4854 0.7767 0.4910 0.039 Uiso 1 1 calc R
H40B H 0.4190 0.7933 0.4197 0.039 Uiso 1 1 calc R
C39 C 0.3996(5) 0.4763(5) 0.5797(4) 0.0298(17) Uani 1 1 d .
H39A H 0.3817 0.4278 0.5554 0.036 Uiso 1 1 calc R
H39B H 0.4783 0.4764 0.5813 0.036 Uiso 1 1 calc R
C38 C 0.2155(5) 0.8873(5) 0.9510(4) 0.0291(16) Uani 1 1 d .
C41 C 0.0992(6) 0.6644(5) 1.0126(4) 0.0304(17) Uani 1 1 d .
H41A H 0.0204 0.6631 1.0132 0.036 Uiso 1 1 calc R
H41B H 0.1211 0.6543 1.0630 0.036 Uiso 1 1 calc R
O1 O 0.0258(4) 0.5552(4) 0.7220(3) 0.0476(15) Uani 1 1 d .
O2 O 0.4631(4) 0.8137(4) 0.8721(3) 0.0459(15) Uani 1 1 d .
O3 O 0.0102(4) 0.8704(4) 0.5477(3) 0.0359(13) Uani 1 1 d .
O4 O 0.4842(4) 0.5833(4) 0.8728(3) 0.0433(14) Uani 1 1 d .
O5 O 0.4950(4) 0.6377(4) 0.5717(3) 0.0393(13) Uani 1 1 d .
O6 O 0.0116(4) 0.6714(4) 0.5376(3) 0.0380(13) Uani 1 1 d .
O7 O 0.4820(4) 0.9730(4) 0.7343(3) 0.0390(13) Uani 1 1 d .
O8 O -0.0070(4) 0.5822(4) 0.9096(3) 0.0368(13) Uani 1 1 d .
O9 O 0.0026(4) 0.9103(4) 0.7242(3) 0.0493(16) Uani 1 1 d .
O10 O 0.5133(4) 0.4802(4) 0.7119(3) 0.0366(13) Uani 1 1 d .
O11 O 0.4902(4) 0.8751(4) 0.5773(3) 0.0350(13) Uani 1 1 d .
O12 O -0.0199(4) 0.7872(4) 0.9109(3) 0.0386(13) Uani 1 1 d .
C37 C 0.3942(6) 0.4257(5) 0.8475(4) 0.0335(18) Uani 1 1 d .
H37A H 0.4723 0.4328 0.8439 0.040 Uiso 1 1 calc R
H37B H 0.3817 0.3661 0.8705 0.040 Uiso 1 1 calc R
C36 C 0.1060(6) 0.5048(5) 0.7190(4) 0.0316(17) Uani 1 1 d .
C35 C 0.0922(6) 1.0176(5) 0.5952(4) 0.0340(18) Uani 1 1 d .
H35A H 0.0989 1.0785 0.5736 0.041 Uiso 1 1 calc R
H35B H 0.0156 1.0048 0.5971 0.041 Uiso 1 1 calc R
C34 C 0.2504(5) 0.5486(5) 0.9887(4) 0.0270(16) Uani 1 1 d .
C33 C 0.4060(5) 0.8981(5) 0.5453(4) 0.0265(16) Uani 1 1 d .
C32 C 0.0792(5) 0.9589(5) 0.7259(4) 0.0320(17) Uani 1 1 d .
C31 C 0.4133(5) 0.6317(5) 0.5384(4) 0.0270(16) Uani 1 1 d .
C30 C 0.0696(6) 0.8041(5) 0.9308(4) 0.0298(17) Uani 1 1 d .
C29 C 0.1004(5) 0.8955(5) 0.5265(4) 0.0265(16) Uani 1 1 d .
C28 C 0.4184(5) 0.4623(5) 0.7130(4) 0.0273(16) Uani 1 1 d .
C27 C 0.2678(5) 0.9079(5) 0.4607(4) 0.0271(16) Uani 1 1 d .
N1 N 0.3461(4) 0.9738(4) 0.5521(3) 0.0300(14) Uani 1 1 d .
N2 N 0.1677(4) 0.7082(4) 0.4673(3) 0.0273(13) Uani 1 1 d .
N3 N 0.1477(4) 0.4948(4) 0.9010(3) 0.0299(14) Uani 1 1 d .
N4 N 0.3261(5) 0.7565(4) 0.9525(3) 0.0319(15) Uani 1 1 d .
N5 N 0.3403(5) 0.6000(5) 0.9534(3) 0.0344(15) Uani 1 1 d .
N6 N 0.1558(4) 0.4588(4) 0.7790(3) 0.0315(14) Uani 1 1 d .
N7 N 0.3186(5) 1.0011(4) 0.7936(3) 0.0338(15) Uani 1 1 d .
N8 N 0.1503(4) 0.9632(4) 0.5487(3) 0.0276(14) Uani 1 1 d .
N9 N 0.3259(4) 1.0167(4) 0.6731(3) 0.0295(14) Uani 1 1 d .
N10 N 0.1635(4) 0.5787(4) 0.5380(3) 0.0299(14) Uani 1 1 d .
N11 N 0.1263(5) 0.9701(5) 0.7894(3) 0.0351(15) Uani 1 1 d .
N12 N 0.1648(4) 0.8641(4) 0.4738(3) 0.0275(13) Uani 1 1 d .
N13 N 0.3613(4) 0.5579(4) 0.5360(3) 0.0290(14) Uani 1 1 d .
N14 N 0.3165(5) 0.8990(4) 0.9064(3) 0.0334(15) Uani 1 1 d .
N15 N 0.1298(5) 1.0061(4) 0.6683(3) 0.0323(15) Uani 1 1 d .
N16 N 0.1602(4) 0.4883(4) 0.6581(3) 0.0321(15) Uani 1 1 d .
N17 N 0.1441(4) 0.5929(4) 0.9767(3) 0.0287(14) Uani 1 1 d .
N18 N 0.3605(4) 0.7001(4) 0.4945(3) 0.0259(13) Uani 1 1 d .
N19 N 0.3534(4) 0.4379(4) 0.7749(3) 0.0311(14) Uani 1 1 d .
C26 C 0.2100(6) 1.0346(5) 0.7735(4) 0.0353(18) Uani 1 1 d .
H26A H 0.1900 1.0877 0.7945 0.042 Uiso 1 1 calc R
C25 C 0.3851(6) 0.9946(5) 0.7335(4) 0.0304(17) Uani 1 1 d .
C24 C 0.1131(5) 0.5072(5) 0.5870(4) 0.0328(18) Uani 1 1 d .
H24A H 0.0362 0.5219 0.5934 0.039 Uiso 1 1 calc R
H24B H 0.1195 0.4548 0.5642 0.039 Uiso 1 1 calc R
C23 C 0.3768(6) 0.8228(6) 0.9067(4) 0.0357(19) Uani 1 1 d .
C22 C 0.2754(5) 0.6677(5) 0.4527(4) 0.0282(16) Uani 1 1 d .
C21 C 0.3531(6) 0.9806(6) 0.8680(4) 0.0374(19) Uani 1 1 d .
H21A H 0.4320 0.9794 0.8675 0.045 Uiso 1 1 calc R
H21B H 0.3265 1.0272 0.8945 0.045 Uiso 1 1 calc R
C20 C 0.2489(5) 0.4261(5) 0.6729(4) 0.0270(16) Uani 1 1 d .
H20A H 0.2390 0.3728 0.6519 0.032 Uiso 1 1 calc R
C19 C 0.2507(5) 0.9856(5) 0.5069(4) 0.0250(16) Uani 1 1 d .
C18 C 0.2478(5) 0.4081(5) 0.7572(4) 0.0292(16) Uani 1 1 d .
H18A H 0.2404 0.3457 0.7756 0.035 Uiso 1 1 calc R
C17 C 0.2634(5) 0.5712(5) 0.4925(4) 0.0284(16) Uani 1 1 d .
O1W O 0.8167(4) 0.5812(4) 0.7205(4) 0.064(2) Uani 1 1 d .
O2W O 0.8871(4) 0.6986(4) 0.8090(3) 0.0487(16) Uani 1 1 d .
O3W O 0.7974(4) 0.8630(4) 0.7390(3) 0.0474(15) Uani 1 1 d .
O4W O 0.6018(5) 0.6210(4) 0.7496(3) 0.0520(16) Uani 1 1 d .
O5W O 0.8932(4) 0.7491(4) 0.6431(3) 0.0428(14) Uani 1 1 d .
O6W O 0.5838(4) 0.8188(4) 0.7057(3) 0.0429(15) Uani 1 1 d .
O7W O 0.6788(4) 0.7101(4) 0.6098(3) 0.0353(13) Uani 1 1 d .
O8W O 0.6606(4) 0.7365(4) 0.8443(2) 0.0373(14) Uani 1 1 d .
O9W O 0.7523(6) 0.8323(6) 0.9352(4) 0.080(2) Uani 1 1 d .
O10W O 0.5512(11) 0.8320(11) 1.0395(7) 0.187(6) Uani 1 1 d U
O11W O 1.3311(11) 0.2048(8) 0.8458(8) 0.173(5) Uani 1 1 d .
O12W O 0.7572(8) 0.7262(6) 0.4690(4) 0.105(3) Uani 1 1 d .
O13W O 0.6741(6) 0.9750(5) 0.8132(4) 0.077(2) Uani 1 1 d .
C16 C 0.0866(6) 0.5603(5) 0.9270(4) 0.0313(17) Uani 1 1 d .
C15 C 0.2444(7) 0.3787(6) 0.9827(5) 0.049(2) Uani 1 1 d .
H15A H 0.2417 0.3377 0.9490 0.073 Uiso 1 1 calc R
H15B H 0.1812 0.3735 1.0151 0.073 Uiso 1 1 calc R
H15C H 0.3087 0.3664 1.0107 0.073 Uiso 1 1 calc R
C14 C 0.1049(6) 0.6551(5) 0.5170(4) 0.0298(17) Uani 1 1 d .
C13 C 0.1033(6) 0.4449(6) 0.8508(4) 0.0349(18) Uani 1 1 d .
H13A H 0.0263 0.4603 0.8464 0.042 Uiso 1 1 calc R
H13B H 0.1102 0.3831 0.8707 0.042 Uiso 1 1 calc R
C12 C 0.2944(6) 0.9368(6) 0.3802(4) 0.044(2) Uani 1 1 d .
H12A H 0.3039 0.8863 0.3560 0.066 Uiso 1 1 calc R
H12B H 0.3604 0.9684 0.3748 0.066 Uiso 1 1 calc R
H12C H 0.2360 0.9740 0.3589 0.066 Uiso 1 1 calc R
C11 C 0.3755(6) 1.0343(5) 0.5991(4) 0.0359(19) Uani 1 1 d .
H11A H 0.3536 1.0932 0.5770 0.043 Uiso 1 1 calc R
H11B H 0.4540 1.0318 0.6025 0.043 Uiso 1 1 calc R
C10 C 0.3983(6) 0.5579(6) 0.9030(4) 0.0350(19) Uani 1 1 d .
C9 C 0.2179(5) 1.0534(5) 0.6901(4) 0.0322(17) Uani 1 1 d .
H9A H 0.2107 1.1162 0.6717 0.039 Uiso 1 1 calc R
C8 C 0.2422(6) 1.0764(5) 0.4624(5) 0.045(2) Uani 1 1 d .
H8A H 0.2317 1.1191 0.4947 0.068 Uiso 1 1 calc R
H8B H 0.1816 1.0801 0.4309 0.068 Uiso 1 1 calc R
H8C H 0.3080 1.0874 0.4333 0.068 Uiso 1 1 calc R
C7 C 0.2468(5) 0.4720(5) 0.9403(4) 0.0285(16) Uani 1 1 d .
C6 C 0.1314(6) 0.7951(5) 0.4367(4) 0.0305(17) Uani 1 1 d .
H6A H 0.0525 0.7972 0.4365 0.037 Uiso 1 1 calc R
H6B H 0.1580 0.8067 0.3862 0.037 Uiso 1 1 calc R
C5 C 0.0712(6) 0.9513(6) 0.8605(4) 0.040(2) Uani 1 1 d .
H5A H 0.0697 1.0035 0.8836 0.048 Uiso 1 1 calc R
H5B H -0.0035 0.9380 0.8535 0.048 Uiso 1 1 calc R
C4 C 0.2318(6) 0.7908(6) 0.9923(4) 0.0345(18) Uani 1 1 d .
C3 C 0.2544(7) 0.5029(6) 0.4434(5) 0.046(2) Uani 1 1 d .
H3A H 0.2477 0.4463 0.4727 0.069 Uiso 1 1 calc R
H3B H 0.3183 0.5024 0.4118 0.069 Uiso 1 1 calc R
H3C H 0.1913 0.5165 0.4143 0.069 Uiso 1 1 calc R
C2 C 0.3817(6) 0.6758(6) 0.9784(4) 0.0374(19) Uani 1 1 d .
H2A H 0.3777 0.6666 1.0314 0.045 Uiso 1 1 calc R
H2B H 0.4579 0.6803 0.9630 0.045 Uiso 1 1 calc R
C1 C 0.3057(7) 0.6764(6) 0.3715(4) 0.045(2) Uani 1 1 d .
H1A H 0.3110 0.7372 0.3514 0.068 Uiso 1 1 calc R
H1B H 0.2508 0.6512 0.3469 0.068 Uiso 1 1 calc R
H1C H 0.3745 0.6463 0.3648 0.068 Uiso 1 1 calc R
C44 C 0.2699(7) 0.5167(7) 1.0696(4) 0.052(2) Uani 1 1 d .
H44A H 0.2716 0.5661 1.0950 0.077 Uiso 1 1 calc R
H44B H 0.3382 0.4841 1.0743 0.077 Uiso 1 1 calc R
H44C H 0.2123 0.4797 1.0902 0.077 Uiso 1 1 calc R
C43 C 0.2544(8) 0.7880(7) 1.0727(5) 0.060(3) Uani 1 1 d .
H43A H 0.2640 0.7282 1.0956 0.089 Uiso 1 1 calc R
H43B H 0.1941 0.8153 1.0963 0.089 Uiso 1 1 calc R
H43C H 0.3193 0.8187 1.0770 0.089 Uiso 1 1 calc R
C42 C 0.1922(9) 0.9605(7) 0.9975(6) 0.066(3) Uani 1 1 d .
H42A H 0.1836 1.0156 0.9660 0.100 Uiso 1 1 calc R
H42B H 0.2518 0.9626 1.0289 0.100 Uiso 1 1 calc R
H42C H 0.1266 0.9490 1.0267 0.100 Uiso 1 1 calc R
O14W O 0.3964(18) 0.6848(17) 1.1998(12) 0.142(8) Uani 0.50 1 d PU
O15W O 0.573(2) 1.1536(18) 0.7959(12) 0.172(11) Uani 0.50 1 d P

loop_
_atom_site_aniso_label
_atom_site_aniso_U_11
_atom_site_aniso_U_22
_atom_site_aniso_U_33
_atom_site_aniso_U_23
_atom_site_aniso_U_13
_atom_site_aniso_U_12
Dy1 0.01550(17) 0.0312(2) 0.02702(19) -0.00095(14) -0.00059(12) -0.00126(13)
Cd1 0.0472(4) 0.0420(4) 0.0435(4) -0.0120(3) -0.0028(3) -0.0059(3)
Cl1 0.0835(18) 0.0516(16) 0.0574(15) -0.0147(12) -0.0153(13) 0.0115(14)
Cl2 0.0889(19) 0.0620(18) 0.0679(16) -0.0084(14) -0.0121(14) -0.0338(16)
Cl3 0.0690(15) 0.0500(15) 0.0497(13) -0.0175(11) -0.0157(11) 0.0118(12)
Cl4 0.0589(15) 0.097(2) 0.0620(16) -0.0220(15) 0.0115(12) -0.0403(15)
Cl5 0.0665(16) 0.0530(17) 0.113(2) -0.0273(16) 0.0293(16) -0.0054(14)
N24 0.023(3) 0.030(4) 0.027(3) -0.008(3) 0.003(2) -0.005(3)
N23 0.021(3) 0.040(4) 0.031(3) -0.005(3) 0.001(2) -0.007(3)
N22 0.015(3) 0.025(3) 0.033(3) -0.008(3) -0.008(2) 0.005(2)
N21 0.023(3) 0.043(4) 0.036(3) -0.007(3) -0.004(3) -0.002(3)
N20 0.021(3) 0.039(4) 0.030(3) -0.005(3) 0.005(2) -0.002(3)
C40 0.018(3) 0.043(5) 0.036(4) -0.005(4) 0.003(3) -0.001(3)
C39 0.021(3) 0.030(4) 0.037(4) -0.004(3) 0.001(3) 0.008(3)
C38 0.028(4) 0.033(4) 0.029(4) -0.015(3) 0.003(3) -0.005(3)
C41 0.026(4) 0.039(5) 0.025(4) -0.004(3) 0.003(3) 0.003(3)
O1 0.031(3) 0.046(4) 0.062(4) -0.004(3) 0.005(3) 0.010(3)
O2 0.021(3) 0.054(4) 0.061(4) -0.008(3) 0.010(2) -0.002(3)
O3 0.018(2) 0.039(3) 0.050(3) -0.002(3) 0.004(2) -0.010(2)
O4 0.026(3) 0.058(4) 0.046(3) -0.011(3) 0.014(2) -0.009(3)
O5 0.026(3) 0.041(4) 0.051(3) -0.006(3) -0.013(2) -0.003(2)
O6 0.024(3) 0.038(3) 0.049(3) -0.001(3) 0.010(2) 0.004(2)
O7 0.024(3) 0.042(4) 0.055(3) -0.019(3) -0.003(2) 0.002(2)
O8 0.021(2) 0.046(4) 0.043(3) -0.009(3) -0.005(2) 0.004(2)
O9 0.032(3) 0.052(4) 0.065(4) -0.012(3) 0.009(3) -0.016(3)
O10 0.024(3) 0.043(4) 0.044(3) -0.009(3) -0.001(2) -0.001(2)
O11 0.023(2) 0.042(3) 0.040(3) -0.007(3) -0.009(2) 0.005(2)
O12 0.026(3) 0.053(4) 0.037(3) -0.005(3) -0.005(2) -0.002(3)
C37 0.026(4) 0.035(5) 0.036(4) 0.002(4) -0.001(3) 0.011(3)
C36 0.021(3) 0.022(4) 0.051(5) -0.004(4) 0.003(3) -0.007(3)
C35 0.024(4) 0.035(5) 0.042(4) -0.005(4) -0.003(3) 0.001(3)
C34 0.022(3) 0.035(4) 0.022(3) 0.003(3) 0.005(3) -0.004(3)
C33 0.018(3) 0.032(4) 0.027(4) 0.005(3) -0.005(3) -0.006(3)
C32 0.018(3) 0.029(4) 0.049(5) -0.007(4) -0.002(3) 0.000(3)
C31 0.019(3) 0.032(4) 0.030(4) -0.006(3) -0.001(3) -0.004(3)
C30 0.027(4) 0.032(4) 0.032(4) -0.012(3) 0.010(3) -0.003(3)
C29 0.021(3) 0.025(4) 0.032(4) 0.002(3) -0.011(3) -0.004(3)
C28 0.023(4) 0.018(4) 0.039(4) -0.002(3) 0.006(3) 0.002(3)
C27 0.020(3) 0.028(4) 0.030(4) 0.006(3) -0.008(3) 0.006(3)
N1 0.020(3) 0.025(4) 0.044(4) -0.005(3) -0.001(3) 0.001(3)
N2 0.017(3) 0.030(4) 0.036(3) -0.006(3) -0.002(2) -0.003(3)
N3 0.016(3) 0.040(4) 0.035(3) -0.007(3) -0.004(2) 0.001(3)
N4 0.026(3) 0.038(4) 0.032(3) -0.007(3) 0.001(3) 0.003(3)
N5 0.023(3) 0.041(4) 0.039(4) -0.006(3) 0.007(3) -0.004(3)
N6 0.020(3) 0.039(4) 0.038(4) -0.017(3) 0.001(3) 0.001(3)
N7 0.023(3) 0.037(4) 0.043(4) -0.011(3) 0.002(3) 0.001(3)
N8 0.017(3) 0.029(4) 0.035(3) -0.001(3) 0.002(2) -0.003(3)
N9 0.024(3) 0.029(4) 0.037(3) -0.007(3) 0.001(2) -0.002(3)
N10 0.018(3) 0.029(4) 0.041(4) -0.001(3) 0.007(2) -0.001(3)
N11 0.024(3) 0.042(4) 0.039(4) -0.004(3) 0.006(3) -0.008(3)
N12 0.020(3) 0.028(4) 0.033(3) -0.002(3) 0.000(2) -0.007(3)
N13 0.023(3) 0.033(4) 0.031(3) -0.006(3) 0.003(2) -0.002(3)
N14 0.025(3) 0.036(4) 0.039(4) -0.005(3) 0.000(3) -0.001(3)
N15 0.024(3) 0.036(4) 0.038(4) -0.007(3) 0.006(3) -0.010(3)
N16 0.021(3) 0.037(4) 0.037(3) -0.004(3) 0.000(3) 0.003(3)
N17 0.021(3) 0.036(4) 0.030(3) -0.008(3) 0.000(2) 0.002(3)
N18 0.024(3) 0.023(3) 0.030(3) -0.002(3) 0.002(2) -0.006(3)
N19 0.019(3) 0.041(4) 0.035(3) -0.013(3) 0.006(2) 0.001(3)
C26 0.032(4) 0.029(5) 0.048(5) -0.016(4) -0.002(3) -0.002(3)
C25 0.028(4) 0.025(4) 0.040(4) -0.009(3) -0.001(3) -0.004(3)
C24 0.018(3) 0.027(4) 0.051(5) 0.000(4) 0.000(3) -0.007(3)
C23 0.024(4) 0.046(5) 0.037(4) -0.007(4) -0.001(3) -0.008(4)
C22 0.022(3) 0.038(5) 0.028(4) -0.014(3) -0.002(3) -0.004(3)
C21 0.030(4) 0.041(5) 0.046(5) -0.016(4) -0.004(3) -0.010(4)
C20 0.023(3) 0.027(4) 0.031(4) -0.005(3) 0.002(3) -0.006(3)
C19 0.016(3) 0.023(4) 0.034(4) 0.005(3) -0.004(3) -0.001(3)
C18 0.027(4) 0.020(4) 0.042(4) -0.009(3) 0.001(3) 0.001(3)
C17 0.021(3) 0.036(5) 0.030(4) -0.015(3) 0.004(3) -0.003(3)
O1W 0.033(3) 0.036(4) 0.127(6) -0.022(4) -0.013(4) 0.005(3)
O2W 0.033(3) 0.062(4) 0.052(4) -0.008(3) -0.019(3) 0.006(3)
O3W 0.029(3) 0.035(3) 0.080(4) -0.014(3) 0.000(3) -0.008(3)
O4W 0.051(3) 0.057(4) 0.052(4) -0.016(3) 0.019(3) -0.035(3)
O5W 0.025(3) 0.057(4) 0.045(3) -0.006(3) 0.012(2) -0.002(3)
O6W 0.032(3) 0.055(4) 0.045(3) -0.021(3) -0.013(2) 0.021(3)
O7W 0.025(3) 0.046(4) 0.035(3) -0.009(3) -0.001(2) -0.006(2)
O8W 0.025(3) 0.062(4) 0.024(3) -0.004(3) 0.000(2) -0.002(3)
O9W 0.064(4) 0.096(7) 0.086(5) -0.037(5) -0.004(4) -0.003(4)
O10W 0.187(9) 0.211(10) 0.173(8) -0.047(8) -0.004(7) -0.048(8)
O11W 0.179(12) 0.104(10) 0.234(14) -0.018(10) -0.010(10) -0.019(9)
O12W 0.144(8) 0.088(7) 0.086(6) -0.039(5) 0.066(6) -0.022(6)
O13W 0.069(5) 0.077(6) 0.086(5) -0.020(4) -0.002(4) 0.005(4)
C16 0.028(4) 0.034(5) 0.029(4) 0.004(3) 0.007(3) -0.003(3)
C15 0.054(5) 0.034(5) 0.051(5) 0.010(4) 0.011(4) 0.002(4)
C14 0.025(4) 0.034(5) 0.032(4) -0.010(3) -0.002(3) -0.009(3)
C13 0.023(4) 0.050(5) 0.034(4) -0.013(4) 0.003(3) -0.010(4)
C12 0.039(4) 0.054(6) 0.037(4) 0.005(4) -0.006(4) -0.011(4)
C11 0.019(3) 0.037(5) 0.052(5) -0.010(4) 0.004(3) -0.003(3)
C10 0.024(4) 0.046(5) 0.032(4) 0.000(4) -0.002(3) 0.000(4)
C9 0.024(4) 0.033(5) 0.039(4) -0.006(4) 0.004(3) -0.003(3)
C8 0.031(4) 0.027(5) 0.071(6) 0.010(4) -0.002(4) 0.003(4)
C7 0.018(3) 0.033(4) 0.032(4) 0.000(3) 0.004(3) -0.001(3)
C6 0.028(4) 0.036(5) 0.025(4) 0.004(3) -0.005(3) -0.005(3)
C5 0.026(4) 0.040(5) 0.050(5) 0.000(4) 0.006(3) 0.005(4)
C4 0.029(4) 0.042(5) 0.034(4) -0.009(4) -0.001(3) -0.003(4)
C3 0.045(5) 0.050(6) 0.049(5) -0.024(4) -0.003(4) -0.011(4)
C2 0.020(4) 0.051(6) 0.042(5) -0.007(4) -0.007(3) -0.007(4)
C1 0.052(5) 0.048(6) 0.036(5) -0.011(4) 0.008(4) -0.007(4)
C44 0.047(5) 0.066(7) 0.036(5) 0.006(4) -0.004(4) 0.010(5)
C43 0.065(6) 0.066(7) 0.047(5) -0.003(5) -0.006(5) -0.013(6)
C42 0.072(7) 0.061(7) 0.072(7) -0.027(6) 0.000(5) -0.008(6)
O14W 0.140(11) 0.155(12) 0.124(10) -0.009(9) 0.009(8) 0.032(9)
O15W 0.23(3) 0.17(3) 0.117(17) -0.009(17) -0.076(18) -0.03(2)

loop_
_atom_type_symbol
_atom_type_description
_atom_type_scat_dispersion_real
_atom_type_scat_dispersion_imag
_atom_type_scat_source
C C 0.0033 0.0016 'International Tables Vol C Tables 4.2.6.8 and 6.1.1.4'
H H 0.0000 0.0000 'International Tables Vol C Tables 4.2.6.8 and 6.1.1.4'
N N 0.0061 0.0033 'International Tables Vol C Tables 4.2.6.8 and 6.1.1.4'
O O 0.0106 0.0060 'International Tables Vol C Tables 4.2.6.8 and 6.1.1.4'
Cl Cl 0.1484 0.1585 'International Tables Vol C Tables 4.2.6.8 and 6.1.1.4'
Cd Cd -0.8075 1.2024 'International Tables Vol C Tables 4.2.6.8 and 6.1.1.4'
Dy Dy -0.1892 4.4098 'International Tables Vol C Tables 4.2.6.8 and 6.1.1.4'

loop_
_geom_angle_atom_site_label_1
_geom_angle_atom_site_label_2
_geom_angle_atom_site_label_3
_geom_angle
O3W Dy1 O4W 147.0(2)
O3W Dy1 O7W 115.0(2)
O4W Dy1 O7W 75.28(19)
O3W Dy1 O1W 139.01(19)
O4W Dy1 O1W 70.9(2)
O7W Dy1 O1W 82.8(2)
O3W Dy1 O6W 74.37(19)
O4W Dy1 O6W 79.9(2)
O7W Dy1 O6W 72.73(18)
O1W Dy1 O6W 145.8(2)
O3W Dy1 O8W 80.1(2)
O4W Dy1 O8W 73.20(19)
O7W Dy1 O8W 137.16(16)
O1W Dy1 O8W 112.7(2)
O6W Dy1 O8W 73.76(18)
O3W Dy1 O5W 74.5(2)
O4W Dy1 O5W 136.9(2)
O7W Dy1 O5W 73.53(17)
O1W Dy1 O5W 76.3(2)
O6W Dy1 O5W 117.3(2)
O8W Dy1 O5W 147.32(19)
O3W Dy1 O2W 74.2(2)
O4W Dy1 O2W 115.3(2)
O7W Dy1 O2W 146.78(19)
O1W Dy1 O2W 72.5(2)
O6W Dy1 O2W 138.3(2)
O8W Dy1 O2W 74.41(18)
O5W Dy1 O2W 79.15(19)
Cl2 Cd1 Cl4 105.87(10)
Cl2 Cd1 Cl1 116.80(10)
Cl4 Cd1 Cl1 104.37(10)
Cl2 Cd1 Cl3 105.56(9)
Cl4 Cd1 Cl3 113.18(9)
Cl1 Cd1 Cl3 111.16(8)
C28 N24 C39 121.8(5)
C28 N24 C20 113.6(5)
C39 N24 C20 123.3(6)
C30 N23 C41 122.9(6)
C30 N23 C4 111.6(6)
C41 N23 C4 125.4(6)
C33 N22 C40 119.6(5)
C33 N22 C27 113.1(6)
C40 N22 C27 125.3(6)
C30 N21 C5 122.6(6)
C30 N21 C38 112.0(6)
C5 N21 C38 124.3(7)
C10 N20 C37 120.3(6)
C10 N20 C7 112.6(6)
C37 N20 C7 126.8(7)
N22 C40 N18 115.5(6)
N24 C39 N13 114.6(6)
N21 C38 N14 113.8(6)
N21 C38 C42 108.3(7)
N14 C38 C42 112.6(7)
N21 C38 C4 101.8(6)
N14 C38 C4 102.2(6)
C42 C38 C4 117.8(7)
N23 C41 N17 115.2(6)
N19 C37 N20 114.4(6)
O1 C36 N16 126.2(7)
O1 C36 N6 124.4(7)
N16 C36 N6 109.4(6)
N15 C35 N8 114.0(6)
N17 C34 N5 113.3(6)
N17 C34 C44 112.7(6)
N5 C34 C44 111.6(6)
N17 C34 C7 102.1(5)
N5 C34 C7 102.3(5)
C44 C34 C7 114.2(7)
O11 C33 N22 127.1(7)
O11 C33 N1 124.3(7)
N22 C33 N1 108.6(5)
O9 C32 N15 126.7(7)
O9 C32 N11 123.1(7)
N15 C32 N11 110.2(6)
O5 C31 N13 126.1(7)
O5 C31 N18 125.2(7)
N13 C31 N18 108.6(6)
O12 C30 N21 124.7(7)
O12 C30 N23 125.3(7)
N21 C30 N23 110.0(6)
O3 C29 N8 125.2(7)
O3 C29 N12 125.9(7)
N8 C29 N12 108.8(6)
O10 C28 N24 127.0(6)
O10 C28 N19 126.1(7)
N24 C28 N19 106.9(6)
N12 C27 N22 112.7(6)
N12 C27 C12 112.9(6)
N22 C27 C12 111.5(6)
N12 C27 C19 102.4(5)
N22 C27 C19 102.3(5)
C12 C27 C19 114.3(6)
C33 N1 C11 123.0(6)
C33 N1 C19 112.8(6)
C11 N1 C19 124.3(6)
C14 N2 C6 122.1(6)
C14 N2 C22 112.8(6)
C6 N2 C22 125.1(6)
C16 N3 C13 120.7(6)
C16 N3 C7 112.7(6)
C13 N3 C7 125.4(6)
C23 N4 C2 121.9(6)
C23 N4 C4 111.2(6)
C2 N4 C4 122.6(6)
C10 N5 C2 121.2(6)
C10 N5 C34 112.2(7)
C2 N5 C34 125.1(6)
C36 N6 C18 110.8(6)
C36 N6 C13 122.7(6)
C18 N6 C13 124.2(6)
C25 N7 C21 124.1(6)
C25 N7 C26 111.8(6)
C21 N7 C26 124.0(6)
C29 N8 C35 120.3(6)
C29 N8 C19 112.8(6)
C35 N8 C19 125.1(6)
C25 N9 C9 112.0(6)
C25 N9 C11 122.9(6)
C9 N9 C11 121.2(6)
C14 N10 C24 119.8(6)
C14 N10 C17 112.4(6)
C24 N10 C17 125.9(6)
C32 N11 C5 122.7(6)
C32 N11 C26 109.8(6)
C5 N11 C26 122.6(7)
C29 N12 C6 122.0(6)
C29 N12 C27 112.6(6)
C6 N12 C27 125.4(6)
C31 N13 C39 119.3(6)
C31 N13 C17 113.8(6)
C39 N13 C17 126.7(6)
C23 N14 C21 121.9(6)
C23 N14 C38 112.6(6)
C21 N14 C38 125.5(6)
C32 N15 C35 124.2(6)
C32 N15 C9 111.9(6)
C35 N15 C9 123.5(6)
C36 N16 C20 112.6(6)
C36 N16 C24 122.2(6)
C20 N16 C24 122.0(6)
C16 N17 C41 120.8(6)
C16 N17 C34 113.0(6)
C41 N17 C34 126.2(6)
C31 N18 C40 120.6(6)
C31 N18 C22 111.1(6)
C40 N18 C22 124.0(6)
C28 N19 C37 122.7(6)
C28 N19 C18 112.2(6)
C37 N19 C18 123.9(6)
N7 C26 N11 114.2(6)
N7 C26 C9 103.8(6)
N11 C26 C9 104.1(6)
O7 C25 N9 125.9(7)
O7 C25 N7 125.6(7)
N9 C25 N7 108.5(6)
N16 C24 N10 114.0(6)
O2 C23 N14 125.9(8)
O2 C23 N4 124.8(8)
N14 C23 N4 109.3(6)
N2 C22 N18 111.6(6)
N2 C22 C1 112.8(6)
N18 C22 C1 112.1(6)
N2 C22 C17 102.2(5)
N18 C22 C17 102.5(5)
C1 C22 C17 114.9(6)
N14 C21 N7 114.4(6)
N16 C20 N24 114.2(6)
N16 C20 C18 103.0(5)
N24 C20 C18 103.1(5)
N8 C19 N1 112.7(5)
N8 C19 C8 111.8(6)
N1 C19 C8 112.1(6)
N8 C19 C27 102.2(6)
N1 C19 C27 102.1(5)
C8 C19 C27 115.2(6)
N6 C18 N19 114.9(6)
N6 C18 C20 104.1(6)
N19 C18 C20 103.6(5)
N13 C17 N10 112.3(5)
N13 C17 C3 112.9(6)
N10 C17 C3 111.3(6)
N13 C17 C22 101.7(5)
N10 C17 C22 102.1(6)
C3 C17 C22 115.8(6)
O8 C16 N17 126.5(7)
O8 C16 N3 124.5(7)
N17 C16 N3 109.0(6)
O6 C14 N10 125.5(7)
O6 C14 N2 126.4(7)
N10 C14 N2 108.1(6)
N3 C13 N6 113.4(6)
N1 C11 N9 113.7(6)
O4 C10 N20 126.7(8)
O4 C10 N5 123.9(8)
N20 C10 N5 109.4(6)
N15 C9 N9 113.8(6)
N15 C9 C26 103.6(6)
N9 C9 C26 102.9(6)
N3 C7 N20 113.5(6)
N3 C7 C15 111.1(6)
N20 C7 C15 111.4(6)
N3 C7 C34 102.1(6)
N20 C7 C34 102.5(6)
C15 C7 C34 115.9(6)
N2 C6 N12 115.5(6)
N21 C5 N11 114.6(6)
N23 C4 N4 112.4(6)
N23 C4 C43 114.1(6)
N4 C4 C43 111.4(6)
N23 C4 C38 102.9(6)
N4 C4 C38 102.9(6)
C43 C4 C38 112.3(7)
N4 C2 N5 114.9(6)

loop_
_geom_bond_atom_site_label_1
_geom_bond_atom_site_label_2
_geom_bond_distance
Dy1 O3W 2.354(6)
Dy1 O4W 2.356(5)
Dy1 O7W 2.363(5)
Dy1 O1W 2.365(6)
Dy1 O6W 2.383(5)
Dy1 O8W 2.386(5)
Dy1 O5W 2.392(5)
Dy1 O2W 2.394(5)
Cd1 Cl2 2.433(3)
Cd1 Cl4 2.437(2)
Cd1 Cl1 2.455(3)
Cd1 Cl3 2.475(2)
N24 C28 1.378(9)
N24 C39 1.443(8)
N24 C20 1.446(8)
N23 C30 1.357(9)
N23 C41 1.445(9)
N23 C4 1.455(9)
N22 C33 1.350(9)
N22 C40 1.426(9)
N22 C27 1.461(8)
N21 C30 1.352(10)
N21 C5 1.430(9)
N21 C38 1.459(9)
N20 C10 1.363(10)
N20 C37 1.440(9)
N20 C7 1.467(8)
C40 N18 1.442(10)
C39 N13 1.459(9)
C38 N14 1.466(9)
C38 C42 1.536(12)
C38 C4 1.576(11)
C41 N17 1.453(9)
O1 C36 1.235(8)
O2 C23 1.231(8)
O3 C29 1.221(8)
O4 C10 1.226(8)
O5 C31 1.216(8)
O6 C14 1.222(8)
O7 C25 1.225(8)
O8 C16 1.228(8)
O9 C32 1.238(9)
O10 C28 1.211(8)
O11 C33 1.227(8)
O12 C30 1.228(8)
C37 N19 1.438(9)
C36 N16 1.339(9)
C36 N6 1.374(9)
C35 N15 1.431(9)
C35 N8 1.442(9)
C34 N17 1.457(8)
C34 N5 1.463(9)
C34 C44 1.528(10)
C34 C7 1.597(11)
C33 N1 1.375(9)
C32 N15 1.341(9)
C32 N11 1.371(9)
C31 N13 1.342(9)
C31 N18 1.384(9)
C29 N8 1.364(9)
C29 N12 1.365(9)
C28 N19 1.382(8)
C27 N12 1.458(9)
C27 C12 1.514(10)
C27 C19 1.583(10)
N1 C11 1.441(10)
N1 C19 1.460(8)
N2 C14 1.371(9)
N2 C6 1.436(9)
N2 C22 1.471(8)
N3 C16 1.368(9)
N3 C13 1.438(9)
N3 C7 1.448(8)
N4 C23 1.379(10)
N4 C2 1.421(10)
N4 C4 1.471(9)
N5 C10 1.377(10)
N5 C2 1.446(10)
N6 C18 1.428(8)
N6 C13 1.443(9)
N7 C25 1.368(9)
N7 C21 1.442(9)
N7 C26 1.452(9)
N8 C19 1.456(8)
N9 C25 1.351(9)
N9 C9 1.463(9)
N9 C11 1.466(9)
N10 C14 1.368(9)
N10 C24 1.460(9)
N10 C17 1.471(8)
N11 C5 1.448(9)
N11 C26 1.456(10)
N12 C6 1.440(9)
N13 C17 1.466(9)
N14 C23 1.364(10)
N14 C21 1.431(10)
N15 C9 1.441(9)
N16 C20 1.428(9)
N16 C24 1.443(9)
N17 C16 1.355(9)
N18 C22 1.479(8)
N19 C18 1.464(9)
C26 C9 1.526(10)
C22 C1 1.522(10)
C22 C17 1.570(11)
C20 C18 1.543(10)
C19 C8 1.515(10)
C17 C3 1.509(10)
C15 C7 1.534(11)
C4 C43 1.521(11)
